data_4329400
loop_
_publ_author_name
'Scott R. Daly'
'Brian J. Bellott'
'Mark A. Nesbit'
'Gregory S. Girolami'

_publ_section_title
;
 Synthesis and Structural Diversity of Barium
 (N,N-Dimethylamino)diboranates
;
_journal_name_full 'Inorganic Chemistry'
_journal_page_first 6449
_journal_page_last 6459
_journal_paper_doi 10.1021/ic2016879
_journal_volume 51
_journal_year 2012
_chemical_formula_sum 'C10 H40 B4 Ba N4'
_chemical_formula_weight 397.04
_chemical_name_systematic
; 
 ? 
;
_space_group_IT_number 15
_symmetry_cell_setting monoclinic
_symmetry_space_group_name_Hall '-C 2yc'
_symmetry_space_group_name_H-M 'C 1 2/c 1'
_atom_sites_solution_hydrogens geom
_atom_sites_solution_primary direct
_atom_sites_solution_secondary difmap
_audit_creation_method SHELXL-97
_cell_angle_alpha 90.00
_cell_angle_beta 116.4000(10)
_cell_angle_gamma 90.00
_cell_formula_units_Z 4
_cell_length_a 21.1428(5)
_cell_length_b 10.3259(2)
_cell_length_c 10.6711(2)
_cell_measurement_temperature 193(2)
_cell_measurement_theta_max 26.54
_cell_measurement_theta_min 2.15
_cell_volume 2086.74(8)
_computing_structure_refinement 'SHELXL-97 (Sheldrick, 1997)'
_computing_structure_solution 'SHELXS-97 (Sheldrick, 1990)'
_diffrn_ambient_temperature 193(2)
_diffrn_measured_fraction_theta_full 0.991
_diffrn_measured_fraction_theta_max 0.991
_diffrn_radiation_monochromator graphite
_diffrn_radiation_source 'fine-focus sealed tube'
_diffrn_radiation_type MoK\a
_diffrn_radiation_wavelength 0.71073
_diffrn_reflns_av_R_equivalents 0.0519
_diffrn_reflns_av_sigmaI/netI 0.0462
_diffrn_reflns_limit_h_max 25
_diffrn_reflns_limit_h_min -26
_diffrn_reflns_limit_k_max 12
_diffrn_reflns_limit_k_min -12
_diffrn_reflns_limit_l_max 13
_diffrn_reflns_limit_l_min -13
_diffrn_reflns_number 13435
_diffrn_reflns_theta_full 26.54
_diffrn_reflns_theta_max 26.54
_diffrn_reflns_theta_min 2.15
_exptl_absorpt_coefficient_mu 1.897
_exptl_crystal_density_diffrn 1.264
_exptl_crystal_F_000 816
_exptl_crystal_size_max 0.280
_exptl_crystal_size_mid 0.030
_exptl_crystal_size_min 0.020
_refine_diff_density_max 0.395
_refine_diff_density_min -0.338
_refine_diff_density_rms 0.065
_refine_ls_extinction_method none
_refine_ls_goodness_of_fit_ref 0.880
_refine_ls_hydrogen_treatment mixed
_refine_ls_matrix_type full
_refine_ls_number_parameters 167
_refine_ls_number_reflns 2157
_refine_ls_number_restraints 0
_refine_ls_restrained_S_all 0.880
_refine_ls_R_factor_all 0.0276
_refine_ls_R_factor_gt 0.0206
_refine_ls_shift/su_max 0.000
_refine_ls_shift/su_mean 0.000
_refine_ls_structure_factor_coef Fsqd
_refine_ls_weighting_details 'calc w=1/[\s^2^(Fo^2^)+(0.0077P)^2^+0.0000P] where P=(Fo^2^+2Fc^2^)/3'
_refine_ls_weighting_scheme calc
_refine_ls_wR_factor_gt 0.0298
_refine_ls_wR_factor_ref 0.0307
_reflns_number_gt 1882
_reflns_number_total 2157
_reflns_threshold_expression >2sigma(I)
_cod_data_source_file ic2016879_si_002_03.cif
_cod_data_source_block fa71b_face
_cod_original_cell_volume 2086.74(7)
_cod_database_code 4329400

loop_
_symmetry_equiv_pos_as_xyz
'x, y, z'
'-x, y, -z+1/2'
'x+1/2, y+1/2, z'
'-x+1/2, y+1/2, -z+1/2'
'-x, -y, -z'
'x, -y, z-1/2'
'-x+1/2, -y+1/2, -z'
'x+1/2, -y+1/2, z-1/2'

loop_
_atom_site_label
_atom_site_type_symbol
_atom_site_fract_x
_atom_site_fract_y
_atom_site_fract_z
_atom_site_U_iso_or_equiv
_atom_site_adp_type
_atom_site_occupancy
_atom_site_symmetry_multiplicity
_atom_site_calc_flag
_atom_site_refinement_flags
Ba1 Ba 1.0000 0.076014(18) 0.7500 0.02403(6) Uani 1 2 d S
B1 B 0.84408(14) -0.0511(3) 0.6299(3) 0.0324(6) Uani 1 1 d .
H11 H 0.8844(9) -0.0853(17) 0.5951(18) 0.033(5) Uiso 1 1 d .
H12 H 0.8550(9) 0.0499(18) 0.6633(18) 0.030(5) Uiso 1 1 d .
H13 H 0.7907(10) -0.0594(17) 0.5464(19) 0.035(5) Uiso 1 1 d .
B2 B 0.92664(13) -0.1203(3) 0.8862(3) 0.0295(6) Uani 1 1 d .
H21 H 0.9681(9) -0.1528(15) 0.8498(18) 0.024(5) Uiso 1 1 d .
H22 H 0.9342(9) -0.0140(17) 0.9160(18) 0.025(5) Uiso 1 1 d .
H23 H 0.9322(9) -0.1857(16) 0.9788(19) 0.030(5) Uiso 1 1 d .
N1 N 0.85078(8) -0.13665(15) 0.75916(17) 0.0261(4) Uani 1 1 d .
C1 C 0.83809(17) -0.2735(3) 0.7149(3) 0.0471(7) Uani 1 1 d .
H1A H 0.8686(12) -0.301(2) 0.682(3) 0.058(9) Uiso 1 1 d .
H1B H 0.8449(11) -0.330(2) 0.795(2) 0.057(8) Uiso 1 1 d .
H1C H 0.7898(12) -0.284(2) 0.635(3) 0.068(8) Uiso 1 1 d .
C2 C 0.79626(13) -0.0960(3) 0.8024(3) 0.0440(7) Uani 1 1 d .
H2A H 0.8009(11) -0.004(2) 0.824(2) 0.057(8) Uiso 1 1 d .
H2B H 0.7512(10) -0.1067(17) 0.723(2) 0.029(6) Uiso 1 1 d .
H2C H 0.7987(11) -0.154(2) 0.877(2) 0.048(7) Uiso 1 1 d .
N2 N 0.92972(8) 0.32312(15) 0.76633(18) 0.0304(4) Uani 1 1 d .
C3 C 0.90990(15) 0.3126(3) 0.8813(3) 0.0433(7) Uani 1 1 d .
H3A H 0.8906(10) 0.394(2) 0.896(2) 0.045(7) Uiso 1 1 d .
H3B H 0.9493(10) 0.2884(19) 0.967(2) 0.039(7) Uiso 1 1 d .
H3C H 0.8763(12) 0.245(2) 0.862(2) 0.058(8) Uiso 1 1 d .
C4 C 0.86573(13) 0.3524(3) 0.6380(3) 0.0369(6) Uani 1 1 d .
H4A H 0.8408(10) 0.432(2) 0.644(2) 0.043(6) Uiso 1 1 d .
H4B H 0.8731(10) 0.3605(18) 0.555(2) 0.039(7) Uiso 1 1 d .
H4C H 0.8311(10) 0.2842(19) 0.616(2) 0.039(6) Uiso 1 1 d .
C5 C 0.98207(12) 0.4277(3) 0.7974(3) 0.0396(6) Uani 1 1 d .
H5A H 0.9619(10) 0.5084(18) 0.797(2) 0.033(6) Uiso 1 1 d .
H5B H 1.0179(10) 0.4186(19) 0.897(2) 0.038(6) Uiso 1 1 d .

loop_
_atom_site_aniso_label
_atom_site_aniso_U_11
_atom_site_aniso_U_22
_atom_site_aniso_U_33
_atom_site_aniso_U_23
_atom_site_aniso_U_13
_atom_site_aniso_U_12
Ba1 0.01864(10) 0.02606(10) 0.02760(11) 0.000 0.01048(8) 0.000
B1 0.0251(15) 0.0372(18) 0.0277(15) 0.0032(13) 0.0054(12) -0.0050(12)
B2 0.0220(14) 0.0394(16) 0.0245(15) 0.0010(12) 0.0079(12) -0.0024(11)
N1 0.0222(10) 0.0312(10) 0.0238(10) -0.0033(8) 0.0093(8) -0.0057(8)
C1 0.059(2) 0.0356(15) 0.0368(18) -0.0038(13) 0.0120(16) -0.0163(14)
C2 0.0215(14) 0.072(2) 0.0380(16) 0.0010(16) 0.0129(12) -0.0055(14)
N2 0.0227(10) 0.0325(10) 0.0345(12) -0.0025(9) 0.0115(9) 0.0035(8)
C3 0.0376(17) 0.0533(19) 0.0401(18) 0.0030(14) 0.0183(15) 0.0129(15)
C4 0.0297(15) 0.0398(15) 0.0395(17) -0.0036(13) 0.0138(13) 0.0052(12)
C5 0.0298(14) 0.0299(12) 0.0527(17) -0.0073(15) 0.0125(12) 0.0020(13)

loop_
_atom_type_symbol
_atom_type_description
_atom_type_scat_dispersion_real
_atom_type_scat_dispersion_imag
_atom_type_scat_source
C C 0.0033 0.0016 'International Tables Vol C Tables 4.2.6.8 and 6.1.1.4'
H H 0.0000 0.0000 'International Tables Vol C Tables 4.2.6.8 and 6.1.1.4'
B B 0.0013 0.0007 'International Tables Vol C Tables 4.2.6.8 and 6.1.1.4'
N N 0.0061 0.0033 'International Tables Vol C Tables 4.2.6.8 and 6.1.1.4'
Ba Ba -0.3244 2.2819 'International Tables Vol C Tables 4.2.6.8 and 6.1.1.4'

loop_
_geom_angle_atom_site_label_1
_geom_angle_atom_site_label_2
_geom_angle_atom_site_label_3
_geom_angle
_geom_angle_site_symmetry_1
_geom_angle_site_symmetry_3
N2 Ba1 N2 63.24(6) 2_756 .
N2 Ba1 B1 140.03(6) 2_756 .
N2 Ba1 B1 85.66(6) . .
N2 Ba1 B1 85.66(6) 2_756 2_756
N2 Ba1 B1 140.03(6) . 2_756
B1 Ba1 B1 132.15(10) . 2_756
N2 Ba1 B2 99.04(6) 2_756 2_756
N2 Ba1 B2 154.39(6) . 2_756
B1 Ba1 B2 100.02(7) . 2_756
B1 Ba1 B2 47.29(6) 2_756 2_756
N2 Ba1 B2 154.39(6) 2_756 .
N2 Ba1 B2 99.04(6) . .
B1 Ba1 B2 47.29(6) . .
B1 Ba1 B2 100.02(7) 2_756 .
B2 Ba1 B2 103.11(10) 2_756 .
N2 Ba1 H11 142.7(4) 2_756 .
N2 Ba1 H11 102.4(4) . .
B1 Ba1 H11 19.9(4) . .
B1 Ba1 H11 117.3(4) 2_756 .
B2 Ba1 H11 80.3(4) 2_756 .
B2 Ba1 H11 55.4(4) . .
N2 Ba1 H12 124.2(4) 2_756 .
N2 Ba1 H12 66.5(4) . .
B1 Ba1 H12 19.1(4) . .
B1 Ba1 H12 150.1(4) 2_756 .
B2 Ba1 H12 117.5(4) 2_756 .
B2 Ba1 H12 54.4(4) . .
H11 Ba1 H12 37.6(5) . .
N2 Ba1 H21 162.2(3) 2_756 .
N2 Ba1 H21 119.2(4) . .
B1 Ba1 H21 55.4(3) . .
B1 Ba1 H21 83.2(3) 2_756 .
B2 Ba1 H21 83.5(4) 2_756 .
B2 Ba1 H21 20.2(3) . .
H11 Ba1 H21 55.1(5) . .
H12 Ba1 H21 68.2(5) . .
N2 Ba1 H22 134.9(4) 2_756 .
N2 Ba1 H22 81.4(4) . .
B1 Ba1 H22 54.6(3) . .
B1 Ba1 H22 108.3(3) 2_756 .
B2 Ba1 H22 122.3(4) 2_756 .
B2 Ba1 H22 20.0(3) . .
H11 Ba1 H22 68.6(5) . .
H12 Ba1 H22 53.6(5) . .
H21 Ba1 H22 38.8(5) . .
N1 B1 Ba1 101.51(13) . .
N1 B1 H11 108.9(9) . .
Ba1 B1 H11 58.1(9) . .
N1 B1 H12 108.8(9) . .
Ba1 B1 H12 56.9(9) . .
H11 B1 H12 109.0(13) . .
N1 B1 H13 109.1(10) . .
Ba1 B1 H13 149.3(10) . .
H11 B1 H13 111.5(13) . .
H12 B1 H13 109.5(13) . .
N1 B2 Ba1 100.72(13) . .
N1 B2 H21 108.2(9) . .
Ba1 B2 H21 56.5(8) . .
N1 B2 H22 107.8(9) . .
Ba1 B2 H22 59.2(9) . .
H21 B2 H22 110.0(12) . .
N1 B2 H23 110.4(9) . .
Ba1 B2 H23 148.7(9) . .
H21 B2 H23 108.3(12) . .
H22 B2 H23 112.1(13) . .
C1 N1 C2 108.4(2) . .
C1 N1 B2 110.28(19) . .
C2 N1 B2 109.62(18) . .
C1 N1 B1 108.72(19) . .
C2 N1 B1 109.35(18) . .
B2 N1 B1 110.45(16) . .
N1 C1 H1A 111.4(15) . .
N1 C1 H1B 110.6(13) . .
H1A C1 H1B 107(2) . .
N1 C1 H1C 110.1(14) . .
H1A C1 H1C 106(2) . .
H1B C1 H1C 111.7(18) . .
N1 C2 H2A 109.9(13) . .
N1 C2 H2B 107.5(11) . .
H2A C2 H2B 106.2(17) . .
N1 C2 H2C 108.3(13) . .
H2A C2 H2C 116.1(19) . .
H2B C2 H2C 108.6(17) . .
C3 N2 C4 107.98(19) . .
C3 N2 C5 109.36(19) . .
C4 N2 C5 110.33(19) . .
C3 N2 Ba1 108.61(14) . .
C4 N2 Ba1 113.38(13) . .
C5 N2 Ba1 107.12(12) . .
N2 C3 H3A 111.6(12) . .
N2 C3 H3B 111.7(12) . .
H3A C3 H3B 108.5(17) . .
N2 C3 H3C 109.6(14) . .
H3A C3 H3C 109.9(18) . .
H3B C3 H3C 105.3(19) . .
N2 C4 H4A 113.7(12) . .
N2 C4 H4B 114.5(12) . .
H4A C4 H4B 107.2(16) . .
N2 C4 H4C 111.3(12) . .
H4A C4 H4C 104.7(15) . .
H4B C4 H4C 104.4(17) . .
N2 C5 C5 113.56(18) . 2_756
N2 C5 H5A 110.9(12) . .
C5 C5 H5A 111.0(12) 2_756 .
N2 C5 H5B 108.1(12) . .
C5 C5 H5B 109.9(11) 2_756 .
H5A C5 H5B 102.7(17) . .

loop_
_geom_bond_atom_site_label_1
_geom_bond_atom_site_label_2
_geom_bond_distance
_geom_bond_site_symmetry_2
Ba1 N2 2.9965(16) 2_756
Ba1 N2 2.9965(15) .
Ba1 B1 3.237(3) .
Ba1 B1 3.237(3) 2_756
Ba1 B2 3.261(3) 2_756
Ba1 B2 3.261(3) .
Ba1 H11 2.808(17) .
Ba1 H12 2.794(17) .
Ba1 H21 2.794(16) .
Ba1 H22 2.851(16) .
B1 N1 1.590(3) .
B1 H11 1.127(17) .
B1 H12 1.093(18) .
B1 H13 1.087(18) .
B2 N1 1.583(3) .
B2 H21 1.156(16) .
B2 H22 1.135(17) .
B2 H23 1.159(18) .
N1 C1 1.476(3) .
N1 C2 1.480(3) .
C1 H1A 0.91(2) .
C1 H1B 1.00(2) .
C1 H1C 1.00(2) .
C2 H2A 0.97(2) .
C2 H2B 0.957(19) .
C2 H2C 0.98(2) .
N2 C3 1.466(3) .
N2 C4 1.467(3) .
N2 C5 1.474(3) .
C3 H3A 0.97(2) .
C3 H3B 0.96(2) .
C3 H3C 0.95(2) .
C4 H4A 1.00(2) .
C4 H4B 0.97(2) .
C4 H4C 0.966(19) .
C5 C5 1.510(4) 2_756
C5 H5A 0.935(18) .
C5 H5B 0.995(19) .
